data_7155112
loop_
_publ_author_name
'Dethe, Dattatraya H.'
'Boda, Raghavender'

_publ_section_title
;
 Expedient synthesis of densely substituted pyrrolo[1,2-a]indoles.
;
_journal_issue 24
_journal_name_full 'Organic &amp; biomolecular chemistry'
_journal_page_first 5843
_journal_page_last 5860
_journal_paper_doi 10.1039/c6ob00861e
_journal_volume 14
_journal_year 2016
_chemical_formula_moiety 'C29 H26 N2 O'
_chemical_formula_sum 'C29 H26 N2 O'
_chemical_formula_weight 418.52
_space_group_crystal_system triclinic
_space_group_IT_number 2
_space_group_name_Hall '-P 1'
_space_group_name_H-M_alt 'P -1'
_symmetry_space_group_name_Hall '-P 1'
_symmetry_space_group_name_H-M 'P -1'
_atom_sites_solution_hydrogens geom
_audit_creation_method SHELXL-2014/6
_audit_update_record
;
2015-10-30 deposited with the CCDC.
2016-05-12 downloaded from the CCDC.
;
_cell_angle_alpha 111.974(7)
_cell_angle_beta 97.280(8)
_cell_angle_gamma 101.443(7)
_cell_formula_units_Z 2
_cell_length_a 9.500(5)
_cell_length_b 11.269(5)
_cell_length_c 12.113(6)
_cell_measurement_temperature 100(2)
_cell_measurement_theta_max 25.248
_cell_volume 1149.5(10)
_computing_structure_refinement 'SHELXL-2014/6 (Sheldrick, 2014)'
_diffrn_ambient_temperature 100(2)
_diffrn_measured_fraction_theta_full 0.985
_diffrn_measured_fraction_theta_max 0.985
_diffrn_measurement_device_type 'Bruker SMART APEX'
_diffrn_measurement_method 'omega scans'
_diffrn_radiation_type MoK\a
_diffrn_radiation_wavelength 0.71073
_diffrn_reflns_av_R_equivalents 0.0178
_diffrn_reflns_av_unetI/netI 0.0331
_diffrn_reflns_Laue_measured_fraction_full 0.985
_diffrn_reflns_Laue_measured_fraction_max 0.985
_diffrn_reflns_limit_h_max 11
_diffrn_reflns_limit_h_min -11
_diffrn_reflns_limit_k_max 13
_diffrn_reflns_limit_k_min -13
_diffrn_reflns_limit_l_max 10
_diffrn_reflns_limit_l_min -14
_diffrn_reflns_number 6059
_diffrn_reflns_point_group_measured_fraction_full 0.985
_diffrn_reflns_point_group_measured_fraction_max 0.985
_diffrn_reflns_theta_full 25.242
_diffrn_reflns_theta_max 25.248
_diffrn_reflns_theta_min 1.859
_diffrn_source 'fine-focus sealed tube'
_exptl_absorpt_coefficient_mu 0.073
_exptl_absorpt_correction_T_max 0.992
_exptl_absorpt_correction_T_min 0.928
_exptl_absorpt_correction_type empirical
_exptl_absorpt_process_details sadabs
_exptl_crystal_colour white
_exptl_crystal_density_diffrn 1.209
_exptl_crystal_density_method 'not measured'
_exptl_crystal_description block
_exptl_crystal_F_000 444
_exptl_crystal_size_max 0.16
_exptl_crystal_size_mid 0.14
_exptl_crystal_size_min 0.11
_refine_diff_density_max 0.205
_refine_diff_density_min -0.195
_refine_diff_density_rms 0.054
_refine_ls_extinction_method none
_refine_ls_goodness_of_fit_ref 0.885
_refine_ls_hydrogen_treatment constr
_refine_ls_matrix_type full
_refine_ls_number_parameters 292
_refine_ls_number_reflns 4117
_refine_ls_number_restraints 0
_refine_ls_restrained_S_all 0.885
_refine_ls_R_factor_all 0.0897
_refine_ls_R_factor_gt 0.0551
_refine_ls_shift/su_max 0.000
_refine_ls_shift/su_mean 0.000
_refine_ls_structure_factor_coef Fsqd
_refine_ls_weighting_details 'w=1/[\s^2^(Fo^2^)+(0.1000P)^2^+0.6436P] where P=(Fo^2^+2Fc^2^)/3'
_refine_ls_weighting_scheme calc
_refine_ls_wR_factor_gt 0.1439
_refine_ls_wR_factor_ref 0.2038
_reflns_Friedel_coverage 0.000
_reflns_number_gt 2535
_reflns_number_total 4117
_reflns_threshold_expression 'I > 2\s(I)'
_cod_data_source_file c6ob00861e2.cif
_cod_data_source_block 19sepa1_0m_a
_cod_depositor_comments 'Adding full bibliography for 7155111--7155117.cif.'
_cod_database_code 7155112
_shelx_space_group_comment
;
The symmetry employed for this shelxl refinement is uniquely defined
by the following loop, which should always be used as a source of
symmetry information in preference to the above space-group names.
They are only intended as comments.
;
_shelxl_version_number 2014/6

loop_
_space_group_symop_operation_xyz
'x, y, z'
'-x, -y, -z'

loop_
_atom_site_label
_atom_site_type_symbol
_atom_site_fract_x
_atom_site_fract_y
_atom_site_fract_z
_atom_site_U_iso_or_equiv
_atom_site_adp_type
_atom_site_occupancy
_atom_site_site_symmetry_order
_atom_site_calc_flag
_atom_site_refinement_flags_posn
_atom_site_refinement_flags_adp
N1 N 0.6437(2) 0.4970(2) 0.6488(2) 0.0703(6) Uani 1 1 d . .
N2 N 1.0188(3) 0.8136(2) 0.8856(2) 0.0776(7) Uani 1 1 d . .
O1 O 0.5635(3) 0.8138(2) 0.9513(3) 0.1126(9) Uani 1 1 d . .
C1 C 0.5659(3) 0.4411(2) 0.7133(2) 0.0666(7) Uani 1 1 d . .
C2 C 0.7999(3) 0.7264(3) 0.7510(3) 0.0676(7) Uani 1 1 d . .
C3 C 0.7060(3) 0.4070(3) 0.5753(2) 0.0707(7) Uani 1 1 d . .
C4 C 0.5083(3) 0.5430(3) 0.8010(2) 0.0683(7) Uani 1 1 d . .
H4 H 0.5750 0.5802 0.8815 0.082 Uiso 1 1 calc R U
C5 C 0.5704(3) 0.3119(3) 0.6806(3) 0.0726(7) Uani 1 1 d . .
C6 C 1.0108(3) 0.8966(3) 0.8279(3) 0.0704(7) Uani 1 1 d . .
C7 C 0.6592(3) 0.2884(3) 0.5912(3) 0.0721(7) Uani 1 1 d . .
C8 C 0.6510(3) 0.6369(3) 0.6800(3) 0.0714(7) Uani 1 1 d . .
H8 H 0.6252 0.6497 0.6051 0.086 Uiso 1 1 calc R U
C9 C 0.5237(3) 0.6502(2) 0.7494(3) 0.0706(7) Uani 1 1 d . .
H9 H 0.4330 0.6260 0.6881 0.085 Uiso 1 1 calc R U
C10 C 0.3540(3) 0.4950(3) 0.8139(3) 0.0728(7) Uani 1 1 d . .
C11 C 0.8758(3) 0.8442(3) 0.7412(3) 0.0696(7) Uani 1 1 d . .
C12 C 0.8915(3) 0.7124(3) 0.8386(3) 0.0784(8) Uani 1 1 d . .
H12 H 0.8704 0.6432 0.8633 0.094 Uiso 1 1 calc R U
C13 C 0.5386(3) 0.7891(3) 0.8436(4) 0.0826(9) Uani 1 1 d . .
C14 C 1.1120(3) 1.0130(3) 0.8449(3) 0.0875(10) Uani 1 1 d . .
H14 H 1.2000 1.0464 0.9031 0.105 Uiso 1 1 calc R U
C15 C 0.7995(3) 0.4182(4) 0.4975(3) 0.0861(9) Uani 1 1 d . .
H15 H 0.8317 0.4977 0.4898 0.103 Uiso 1 1 calc R U
C16 C 0.2401(4) 0.4173(3) 0.7135(3) 0.0915(10) Uani 1 1 d . .
H16 H 0.2601 0.3909 0.6359 0.110 Uiso 1 1 calc R U
C17 C 0.8447(4) 0.9103(3) 0.6681(3) 0.0907(9) Uani 1 1 d . .
H17 H 0.7572 0.8784 0.6095 0.109 Uiso 1 1 calc R U
C18 C 0.7055(4) 0.1783(3) 0.5232(3) 0.0904(10) Uani 1 1 d . .
H18 H 0.6757 0.0983 0.5305 0.108 Uiso 1 1 calc R U
C19 C 0.3205(4) 0.5296(3) 0.9272(4) 0.0971(10) Uani 1 1 d . .
H19 H 0.3945 0.5819 0.9967 0.116 Uiso 1 1 calc R U
C20 C 0.5014(4) 0.2131(3) 0.7262(3) 0.0990(11) Uani 1 1 d . .
H20A H 0.4444 0.2518 0.7831 0.149 Uiso 1 1 calc R U
H20B H 0.5771 0.1883 0.7661 0.149 Uiso 1 1 calc R U
H20C H 0.4384 0.1357 0.6587 0.149 Uiso 1 1 calc R U
C21 C 0.8421(4) 0.3077(4) 0.4329(3) 0.1031(12) Uani 1 1 d . .
H21 H 0.9032 0.3119 0.3795 0.124 Uiso 1 1 calc R U
C22 C 1.1411(4) 0.8299(4) 0.9801(3) 0.1043(11) Uani 1 1 d . .
H22A H 1.2305 0.8377 0.9511 0.156 Uiso 1 1 calc R U
H22B H 1.1236 0.7541 0.9999 0.156 Uiso 1 1 calc R U
H22C H 1.1499 0.9086 1.0516 0.156 Uiso 1 1 calc R U
C23 C 0.9486(4) 1.0256(4) 0.6854(4) 0.1072(12) Uani 1 1 d . .
H23 H 0.9304 1.0699 0.6363 0.129 Uiso 1 1 calc R U
C24 C 1.0774(4) 1.0757(3) 0.7734(4) 0.1040(12) Uani 1 1 d . .
H24 H 1.1424 1.1546 0.7839 0.125 Uiso 1 1 calc R U
C25 C 0.7956(4) 0.1897(4) 0.4456(3) 0.1059(12) Uani 1 1 d . .
H25 H 0.8263 0.1164 0.4004 0.127 Uiso 1 1 calc R U
C26 C 0.5184(4) 0.8914(3) 0.7978(4) 0.1100(13) Uani 1 1 d . .
H26A H 0.5220 0.9723 0.8652 0.165 Uiso 1 1 calc R U
H26B H 0.4248 0.8604 0.7416 0.165 Uiso 1 1 calc R U
H26C H 0.5956 0.9077 0.7569 0.165 Uiso 1 1 calc R U
C27 C 0.0992(4) 0.3782(4) 0.7248(5) 0.1115(13) Uani 1 1 d . .
H27 H 0.0245 0.3276 0.6554 0.134 Uiso 1 1 calc R U
C28 C 0.0683(6) 0.4126(5) 0.8359(7) 0.1338(19) Uani 1 1 d . .
H28 H -0.0277 0.3859 0.8437 0.161 Uiso 1 1 calc R U
C29 C 0.1800(7) 0.4882(5) 0.9390(6) 0.1325(17) Uani 1 1 d . .
H29 H 0.1595 0.5108 1.0162 0.159 Uiso 1 1 calc R U

loop_
_atom_site_aniso_label
_atom_site_aniso_U_11
_atom_site_aniso_U_22
_atom_site_aniso_U_33
_atom_site_aniso_U_23
_atom_site_aniso_U_13
_atom_site_aniso_U_12
N1 0.0721(14) 0.0543(12) 0.0750(14) 0.0240(11) 0.0131(12) 0.0032(10)
N2 0.0653(14) 0.0709(15) 0.0821(16) 0.0257(13) 0.0029(12) 0.0066(11)
O1 0.126(2) 0.0756(15) 0.1027(19) 0.0101(14) 0.0008(16) 0.0223(14)
C1 0.0644(16) 0.0541(15) 0.0703(16) 0.0222(13) 0.0082(13) 0.0030(12)
C2 0.0614(15) 0.0572(15) 0.0769(17) 0.0280(13) 0.0067(13) 0.0044(12)
C3 0.0624(16) 0.0671(17) 0.0635(16) 0.0171(13) 0.0027(13) 0.0027(13)
C4 0.0700(16) 0.0580(15) 0.0659(16) 0.0214(12) 0.0036(13) 0.0085(12)
C5 0.0773(18) 0.0536(15) 0.0757(18) 0.0226(13) 0.0096(14) 0.0058(13)
C6 0.0605(16) 0.0527(14) 0.0826(18) 0.0151(13) 0.0164(14) 0.0071(12)
C7 0.0672(17) 0.0581(15) 0.0709(17) 0.0147(13) 0.0026(14) 0.0047(13)
C8 0.0727(17) 0.0556(15) 0.0763(17) 0.0286(13) 0.0026(14) 0.0022(12)
C9 0.0603(15) 0.0546(14) 0.0829(18) 0.0253(13) -0.0035(13) 0.0032(12)
C10 0.0736(18) 0.0674(16) 0.0835(19) 0.0377(15) 0.0185(15) 0.0179(14)
C11 0.0694(17) 0.0543(14) 0.0811(18) 0.0270(13) 0.0159(14) 0.0102(12)
C12 0.0711(18) 0.0665(17) 0.093(2) 0.0381(16) 0.0071(16) 0.0050(14)
C13 0.0597(17) 0.0616(17) 0.104(2) 0.0200(17) 0.0003(16) 0.0063(13)
C14 0.0708(19) 0.0602(17) 0.112(3) 0.0166(17) 0.0257(17) 0.0084(14)
C15 0.0730(19) 0.094(2) 0.0742(19) 0.0281(17) 0.0069(16) 0.0043(16)
C16 0.077(2) 0.094(2) 0.099(2) 0.0531(19) 0.0061(18) -0.0053(17)
C17 0.090(2) 0.079(2) 0.110(2) 0.0527(19) 0.0174(19) 0.0135(17)
C18 0.094(2) 0.0670(18) 0.084(2) 0.0099(16) 0.0035(18) 0.0175(16)
C19 0.115(3) 0.083(2) 0.103(3) 0.040(2) 0.042(2) 0.035(2)
C20 0.122(3) 0.0630(18) 0.113(3) 0.0422(18) 0.031(2) 0.0122(18)
C21 0.085(2) 0.118(3) 0.079(2) 0.016(2) 0.0181(18) 0.016(2)
C22 0.069(2) 0.112(3) 0.114(3) 0.038(2) -0.0070(18) 0.0201(18)
C23 0.104(3) 0.084(2) 0.153(4) 0.071(2) 0.035(3) 0.018(2)
C24 0.086(2) 0.066(2) 0.155(4) 0.042(2) 0.037(2) 0.0066(17)
C25 0.097(3) 0.101(3) 0.088(2) 0.004(2) 0.015(2) 0.028(2)
C26 0.095(2) 0.0614(18) 0.160(4) 0.040(2) 0.004(2) 0.0190(17)
C27 0.079(2) 0.103(3) 0.161(4) 0.080(3) 0.013(2) 0.000(2)
C28 0.106(3) 0.112(3) 0.228(6) 0.097(4) 0.086(4) 0.042(3)
C29 0.161(5) 0.115(3) 0.166(5) 0.071(3) 0.105(4) 0.061(3)

loop_
_atom_type_symbol
_atom_type_description
_atom_type_scat_dispersion_real
_atom_type_scat_dispersion_imag
_atom_type_scat_source
C C 0.0033 0.0016 'International Tables Vol C Tables 4.2.6.8 and 6.1.1.4'
H H 0.0000 0.0000 'International Tables Vol C Tables 4.2.6.8 and 6.1.1.4'
N N 0.0061 0.0033 'International Tables Vol C Tables 4.2.6.8 and 6.1.1.4'
O O 0.0106 0.0060 'International Tables Vol C Tables 4.2.6.8 and 6.1.1.4'

loop_
_geom_angle_atom_site_label_1
_geom_angle_atom_site_label_2
_geom_angle_atom_site_label_3
_geom_angle
C3 N1 C1 109.5(2)
C3 N1 C8 135.2(2)
C1 N1 C8 115.2(2)
C6 N2 C12 108.0(2)
C6 N2 C22 125.9(3)
C12 N2 C22 126.0(3)
C5 C1 N1 110.5(3)
C5 C1 C4 140.1(3)
N1 C1 C4 109.4(2)
C12 C2 C11 105.8(2)
C12 C2 C8 126.8(2)
C11 C2 C8 127.3(3)
N1 C3 C15 131.2(3)
N1 C3 C7 106.6(3)
C15 C3 C7 122.2(3)
C1 C4 C10 115.8(2)
C1 C4 C9 101.6(2)
C10 C4 C9 113.1(2)
C1 C4 H4 108.7
C10 C4 H4 108.7
C9 C4 H4 108.7
C1 C5 C7 105.2(3)
C1 C5 C20 129.1(3)
C7 C5 C20 125.6(3)
N2 C6 C14 129.4(3)
N2 C6 C11 108.0(2)
C14 C6 C11 122.6(3)
C18 C7 C3 118.1(3)
C18 C7 C5 133.7(3)
C3 C7 C5 108.2(2)
N1 C8 C2 112.4(2)
N1 C8 C9 99.6(2)
C2 C8 C9 116.0(2)
N1 C8 H8 109.5
C2 C8 H8 109.5
C9 C8 H8 109.5
C13 C9 C4 114.1(3)
C13 C9 C8 115.0(2)
C4 C9 C8 106.7(2)
C13 C9 H9 106.9
C4 C9 H9 106.9
C8 C9 H9 106.9
C19 C10 C16 117.3(3)
C19 C10 C4 120.9(3)
C16 C10 C4 121.8(3)
C17 C11 C6 118.5(3)
C17 C11 C2 134.6(3)
C6 C11 C2 106.9(2)
C2 C12 N2 111.1(3)
C2 C12 H12 124.4
N2 C12 H12 124.4
O1 C13 C26 121.9(3)
O1 C13 C9 120.7(3)
C26 C13 C9 117.4(3)
C24 C14 C6 117.4(3)
C24 C14 H14 121.3
C6 C14 H14 121.3
C21 C15 C3 117.5(3)
C21 C15 H15 121.3
C3 C15 H15 121.3
C27 C16 C10 121.9(4)
C27 C16 H16 119.1
C10 C16 H16 119.1
C23 C17 C11 118.0(3)
C23 C17 H17 121.0
C11 C17 H17 121.0
C25 C18 C7 119.2(3)
C25 C18 H18 120.4
C7 C18 H18 120.4
C29 C19 C10 121.0(4)
C29 C19 H19 119.5
C10 C19 H19 119.5
C5 C20 H20A 109.5
C5 C20 H20B 109.5
H20A C20 H20B 109.5
C5 C20 H20C 109.5
H20A C20 H20C 109.5
H20B C20 H20C 109.5
C15 C21 C25 121.2(4)
C15 C21 H21 119.4
C25 C21 H21 119.4
N2 C22 H22A 109.5
N2 C22 H22B 109.5
H22A C22 H22B 109.5
N2 C22 H22C 109.5
H22A C22 H22C 109.5
H22B C22 H22C 109.5
C24 C23 C17 121.8(4)
C24 C23 H23 119.1
C17 C23 H23 119.1
C14 C24 C23 121.7(3)
C14 C24 H24 119.2
C23 C24 H24 119.2
C18 C25 C21 121.7(4)
C18 C25 H25 119.2
C21 C25 H25 119.2
C13 C26 H26A 109.5
C13 C26 H26B 109.5
H26A C26 H26B 109.5
C13 C26 H26C 109.5
H26A C26 H26C 109.5
H26B C26 H26C 109.5
C28 C27 C16 120.1(4)
C28 C27 H27 119.9
C16 C27 H27 119.9
C27 C28 C29 119.7(4)
C27 C28 H28 120.2
C29 C28 H28 120.2
C19 C29 C28 120.0(5)
C19 C29 H29 120.0
C28 C29 H29 120.0

loop_
_geom_bond_atom_site_label_1
_geom_bond_atom_site_label_2
_geom_bond_distance
N1 C3 1.367(4)
N1 C1 1.372(3)
N1 C8 1.461(3)
N2 C6 1.369(4)
N2 C12 1.371(4)
N2 C22 1.454(4)
O1 C13 1.207(4)
C1 C5 1.370(4)
C1 C4 1.494(4)
C2 C12 1.361(4)
C2 C11 1.435(4)
C2 C8 1.495(4)
C3 C15 1.396(4)
C3 C7 1.414(4)
C4 C10 1.507(4)
C4 C9 1.547(4)
C4 H4 0.9800
C5 C7 1.435(4)
C5 C20 1.496(4)
C6 C14 1.390(4)
C6 C11 1.410(4)
C7 C18 1.397(4)
C8 C9 1.558(4)
C8 H8 0.9800
C9 C13 1.519(4)
C9 H9 0.9800
C10 C19 1.377(4)
C10 C16 1.383(4)
C11 C17 1.393(4)
C12 H12 0.9300
C13 C26 1.489(5)
C14 C24 1.356(5)
C14 H14 0.9300
C15 C21 1.370(5)
C15 H15 0.9300
C16 C27 1.365(5)
C16 H16 0.9300
C17 C23 1.393(4)
C17 H17 0.9300
C18 C25 1.372(5)
C18 H18 0.9300
C19 C29 1.368(6)
C19 H19 0.9300
C20 H20A 0.9600
C20 H20B 0.9600
C20 H20C 0.9600
C21 C25 1.387(6)
C21 H21 0.9300
C22 H22A 0.9600
C22 H22B 0.9600
C22 H22C 0.9600
C23 C24 1.378(6)
C23 H23 0.9300
C24 H24 0.9300
C25 H25 0.9300
C26 H26A 0.9600
C26 H26B 0.9600
C26 H26C 0.9600
C27 C28 1.343(7)
C27 H27 0.9300
C28 C29 1.386(7)
C28 H28 0.9300
C29 H29 0.9300
